data_7119819
loop_
_publ_author_name
'Fang, Wei-Hui'
'Zhang, Lei'
'Zhang, Jian'

_publ_section_title
;
 Assembly of titanium-oxo cations with copper-halide anions to form
 supersalt-type cluster-based materials.
;
_journal_issue 28
_journal_name_full 'Chemical communications (Cambridge, England)'
_journal_page_first 3949
_journal_paper_doi 10.1039/c7cc01443k
_journal_volume 53
_journal_year 2017
_chemical_formula_sum 'C54 H126 Cl6 Cu2 O32 Ti12'
_chemical_formula_weight 2201.79
_chemical_name_systematic
; 
 ? 
;
_space_group_IT_number 2
_symmetry_cell_setting triclinic
_symmetry_space_group_name_Hall '-P 1'
_symmetry_space_group_name_H-M 'P -1'
_atom_sites_solution_hydrogens geom
_atom_sites_solution_primary direct
_atom_sites_solution_secondary difmap
_audit_creation_method SHELXL-97
_audit_update_record
;
2015-10-30 deposited with the CCDC.
2017-03-13 downloaded from the CCDC.
;
_cell_angle_alpha 91.04(3)
_cell_angle_beta 91.22(3)
_cell_angle_gamma 93.17(3)
_cell_formula_units_Z 2
_cell_length_a 14.632(3)
_cell_length_b 15.107(3)
_cell_length_c 21.839(4)
_cell_measurement_reflns_used 6196
_cell_measurement_temperature 293(2)
_cell_measurement_theta_max 61.7660
_cell_measurement_theta_min 4.3060
_cell_volume 4818.0(16)
_computing_structure_refinement 'SHELXL-97 (Sheldrick, 1997)'
_computing_structure_solution 'SHELXS-97 (Sheldrick, 1990)'
_diffrn_ambient_temperature 293(2)
_diffrn_measured_fraction_theta_full 0.966
_diffrn_measured_fraction_theta_max 0.966
_diffrn_measurement_device_type 'SuperNova, Dual, Cu at zero, Atlas'
_diffrn_radiation_monochromator graphite
_diffrn_radiation_source 'fine-focus sealed tube'
_diffrn_radiation_type MoK\a
_diffrn_radiation_wavelength 0.71073
_diffrn_reflns_av_R_equivalents 0.0851
_diffrn_reflns_av_sigmaI/netI 0.1083
_diffrn_reflns_limit_h_max 17
_diffrn_reflns_limit_h_min -17
_diffrn_reflns_limit_k_max 16
_diffrn_reflns_limit_k_min -17
_diffrn_reflns_limit_l_max 25
_diffrn_reflns_limit_l_min -24
_diffrn_reflns_number 31750
_diffrn_reflns_theta_full 24.83
_diffrn_reflns_theta_max 24.83
_diffrn_reflns_theta_min 1.63
_diffrn_standards_decay_% none
_diffrn_standards_interval_count none
_diffrn_standards_interval_time none
_diffrn_standards_number none
_exptl_absorpt_coefficient_mu 1.598
_exptl_absorpt_correction_T_max 1.00000
_exptl_absorpt_correction_T_min 0.31030
_exptl_absorpt_correction_type multi-scan
_exptl_crystal_colour red
_exptl_crystal_density_diffrn 1.518
_exptl_crystal_density_method 'not measured'
_exptl_crystal_description prism
_exptl_crystal_F_000 2260
_exptl_crystal_size_max 0.25
_exptl_crystal_size_mid 0.16
_exptl_crystal_size_min 0.08
_refine_diff_density_max 0.812
_refine_diff_density_min -1.021
_refine_diff_density_rms 0.103
_refine_ls_extinction_method none
_refine_ls_goodness_of_fit_ref 1.060
_refine_ls_hydrogen_treatment mixed
_refine_ls_matrix_type full
_refine_ls_number_parameters 981
_refine_ls_number_reflns 16096
_refine_ls_number_restraints 4
_refine_ls_restrained_S_all 1.062
_refine_ls_R_factor_all 0.1509
_refine_ls_R_factor_gt 0.0791
_refine_ls_shift/su_max 0.001
_refine_ls_shift/su_mean 0.000
_refine_ls_structure_factor_coef Fsqd
_refine_ls_weighting_details 'calc w=1/[\s^2^(Fo^2^)+(0.1000P)^2^+0.0000P] where P=(Fo^2^+2Fc^2^)/3'
_refine_ls_weighting_scheme calc
_refine_ls_wR_factor_gt 0.1899
_refine_ls_wR_factor_ref 0.2465
_reflns_number_gt 8165
_reflns_number_total 16096
_reflns_threshold_expression >2sigma(I)
_cod_data_source_file c7cc01443k2.cif
_cod_data_source_block Ti12-Cu2Cl6
_cod_depositor_comments 'Adding full bibliography for 7119818--7119821.cif.'
_cod_original_sg_symbol_H-M P-1
_cod_database_code 7119819

loop_
_symmetry_equiv_pos_as_xyz
'x, y, z'
'-x, -y, -z'

loop_
_atom_site_label
_atom_site_type_symbol
_atom_site_fract_x
_atom_site_fract_y
_atom_site_fract_z
_atom_site_U_iso_or_equiv
_atom_site_adp_type
_atom_site_occupancy
_atom_site_symmetry_multiplicity
_atom_site_calc_flag
_atom_site_refinement_flags
Ti1 Ti 0.47094(11) 0.85842(9) 0.10789(7) 0.0563(4) Uani 1 1 d .
Ti2 Ti 0.54461(11) 0.79354(9) -0.01572(7) 0.0548(4) Uani 1 1 d .
Ti3 Ti 0.53172(11) 1.05566(9) 0.12905(7) 0.0538(4) Uani 1 1 d .
Ti4 Ti 0.67903(10) 0.97338(10) 0.06052(7) 0.0554(4) Uani 1 1 d .
Ti5 Ti 0.34488(11) 1.05222(9) 0.07411(7) 0.0541(4) Uani 1 1 d .
Ti6 Ti 0.34230(11) 0.84215(9) -0.00660(7) 0.0567(4) Uani 1 1 d .
Ti7 Ti 0.08003(12) 0.32964(11) 0.47342(7) 0.0634(4) Uani 1 1 d .
Ti8 Ti 0.17822(11) 0.44315(11) 0.57603(7) 0.0644(5) Uani 1 1 d .
Ti9 Ti -0.03704(11) 0.44845(11) 0.35715(7) 0.0602(4) Uani 1 1 d .
Ti10 Ti 0.15374(11) 0.49231(11) 0.41416(7) 0.0619(4) Uani 1 1 d .
Ti11 Ti -0.16136(11) 0.35988(11) 0.45426(7) 0.0652(5) Uani 1 1 d .
Ti12 Ti -0.05132(11) 0.34392(10) 0.57416(7) 0.0620(5) Uani 1 1 d .
Cu1 Cu 0.94008(13) 0.54835(11) 0.05621(8) 0.1153(6) Uani 1 1 d .
Cu2 Cu 0.44695(13) 0.05970(12) 0.44803(8) 0.1215(6) Uani 1 1 d .
Cl1 Cl 1.0894(3) 0.5115(3) 0.04031(18) 0.1401(14) Uani 1 1 d .
Cl2 Cl 0.9695(3) 0.6721(2) 0.10757(19) 0.1382(14) Uani 1 1 d .
Cl3 Cl 0.8141(3) 0.5032(3) 0.1005(2) 0.1501(16) Uani 1 1 d .
Cl4 Cl 0.5508(3) -0.0493(2) 0.44593(15) 0.1154(11) Uani 1 1 d .
Cl5 Cl 0.4425(3) 0.2033(2) 0.44088(18) 0.1284(12) Uani 1 1 d .
Cl6 Cl 0.3608(3) 0.0120(3) 0.36927(17) 0.1252(12) Uani 1 1 d .
C1 C 0.220(2) 1.061(2) 0.2220(10) 0.37(2) Uani 1 1 d .
H1A H 0.1774 1.0769 0.2522 0.552 Uiso 1 1 calc R
H1B H 0.2814 1.0776 0.2364 0.552 Uiso 1 1 calc R
H1C H 0.2150 0.9976 0.2149 0.552 Uiso 1 1 calc R
C2 C 0.2034(14) 1.1011(17) 0.1706(10) 0.203(10) Uani 1 1 d D
H2A H 0.2220 1.1631 0.1806 0.243 Uiso 1 1 calc R
C3 C 0.1081(15) 1.106(2) 0.1503(13) 0.322(19) Uani 1 1 d D
H3A H 0.1057 1.1353 0.1118 0.482 Uiso 1 1 calc R
H3B H 0.0754 1.1381 0.1802 0.482 Uiso 1 1 calc R
H3C H 0.0805 1.0468 0.1455 0.482 Uiso 1 1 calc R
C4 C 0.0759(11) 0.806(2) -0.0225(9) 0.292(18) Uani 1 1 d .
H4A H 0.0920 0.8197 0.0195 0.438 Uiso 1 1 calc R
H4B H 0.0214 0.7672 -0.0244 0.438 Uiso 1 1 calc R
H4C H 0.0651 0.8593 -0.0438 0.438 Uiso 1 1 calc R
C5 C 0.1454(11) 0.7645(13) -0.0492(10) 0.167(7) Uani 1 1 d .
H5A H 0.1376 0.7026 -0.0368 0.200 Uiso 1 1 calc R
C6 C 0.1440(15) 0.761(2) -0.1135(9) 0.33(2) Uani 1 1 d .
H6A H 0.0843 0.7394 -0.1281 0.490 Uiso 1 1 calc R
H6B H 0.1888 0.7214 -0.1273 0.490 Uiso 1 1 calc R
H6C H 0.1577 0.8190 -0.1289 0.490 Uiso 1 1 calc R
C7 C 0.4799(17) 1.1967(11) 0.2613(8) 0.213(11) Uani 1 1 d .
H7A H 0.4526 1.2092 0.2999 0.320 Uiso 1 1 calc R
H7B H 0.4327 1.1872 0.2303 0.320 Uiso 1 1 calc R
H7C H 0.5202 1.2460 0.2504 0.320 Uiso 1 1 calc R
C8 C 0.5331(11) 1.1153(10) 0.2664(5) 0.122(5) Uani 1 1 d .
H8A H 0.4930 1.0692 0.2845 0.146 Uiso 1 1 calc R
C9 C 0.6110(13) 1.1251(13) 0.3023(7) 0.198(9) Uani 1 1 d .
H9A H 0.6544 1.0841 0.2886 0.296 Uiso 1 1 calc R
H9B H 0.5962 1.1134 0.3441 0.296 Uiso 1 1 calc R
H9C H 0.6369 1.1846 0.2994 0.296 Uiso 1 1 calc R
C10 C 0.4156(13) 0.7960(13) 0.2852(7) 0.204(10) Uani 1 1 d .
H10A H 0.3564 0.8197 0.2891 0.306 Uiso 1 1 calc R
H10B H 0.4437 0.7913 0.3250 0.306 Uiso 1 1 calc R
H10C H 0.4089 0.7383 0.2658 0.306 Uiso 1 1 calc R
C11 C 0.4701(11) 0.8518(11) 0.2498(6) 0.132(5) Uani 1 1 d .
H11A H 0.4433 0.9097 0.2532 0.159 Uiso 1 1 calc R
C12 C 0.5671(12) 0.8679(9) 0.2715(6) 0.144(6) Uani 1 1 d .
H12A H 0.5685 0.8862 0.3138 0.217 Uiso 1 1 calc R
H12B H 0.5965 0.9136 0.2476 0.217 Uiso 1 1 calc R
H12C H 0.5988 0.8143 0.2670 0.217 Uiso 1 1 calc R
C13 C 0.2643(12) 0.6770(9) 0.1123(9) 0.195(10) Uani 1 1 d .
H13A H 0.3172 0.6508 0.1295 0.292 Uiso 1 1 calc R
H13B H 0.2566 0.6594 0.0700 0.292 Uiso 1 1 calc R
H13C H 0.2110 0.6575 0.1343 0.292 Uiso 1 1 calc R
C14 C 0.2755(9) 0.7642(9) 0.1168(6) 0.108(4) Uani 1 1 d .
H14A H 0.3089 0.7663 0.1562 0.130 Uiso 1 1 calc R
C15 C 0.2068(10) 0.8226(10) 0.1343(8) 0.148(6) Uani 1 1 d .
H15A H 0.1507 0.7888 0.1413 0.222 Uiso 1 1 calc R
H15B H 0.1973 0.8639 0.1022 0.222 Uiso 1 1 calc R
H15C H 0.2263 0.8544 0.1711 0.222 Uiso 1 1 calc R
C16 C 0.5318(10) 0.6337(7) 0.1415(5) 0.112(4) Uani 1 1 d .
H16A H 0.4763 0.6149 0.1195 0.168 Uiso 1 1 calc R
H16B H 0.5172 0.6674 0.1773 0.168 Uiso 1 1 calc R
H16C H 0.5635 0.5826 0.1534 0.168 Uiso 1 1 calc R
C17 C 0.5920(7) 0.6906(6) 0.1008(4) 0.073(3) Uani 1 1 d .
H17A H 0.6110 0.6524 0.0671 0.088 Uiso 1 1 calc R
C18 C 0.6775(9) 0.7310(8) 0.1313(6) 0.116(4) Uani 1 1 d .
H18A H 0.7127 0.7641 0.1020 0.174 Uiso 1 1 calc R
H18B H 0.7132 0.6849 0.1474 0.174 Uiso 1 1 calc R
H18C H 0.6615 0.7700 0.1641 0.174 Uiso 1 1 calc R
C19 C 0.4024(11) 0.6657(8) -0.1324(5) 0.134(6) Uani 1 1 d .
H19A H 0.3680 0.7112 -0.1505 0.200 Uiso 1 1 calc R
H19B H 0.3849 0.6096 -0.1518 0.200 Uiso 1 1 calc R
H19C H 0.4666 0.6791 -0.1379 0.200 Uiso 1 1 calc R
C20 C 0.3838(7) 0.6615(5) -0.0667(5) 0.077(3) Uani 1 1 d .
H20A H 0.3171 0.6577 -0.0628 0.092 Uiso 1 1 calc R
C21 C 0.4197(9) 0.5838(6) -0.0339(5) 0.103(4) Uani 1 1 d .
H21A H 0.4104 0.5908 0.0093 0.154 Uiso 1 1 calc R
H21B H 0.4839 0.5808 -0.0412 0.154 Uiso 1 1 calc R
H21C H 0.3877 0.5302 -0.0487 0.154 Uiso 1 1 calc R
C22 C 0.7762(9) 0.6986(9) -0.0374(7) 0.126(5) Uani 1 1 d .
H22A H 0.7753 0.7180 0.0046 0.189 Uiso 1 1 calc R
H22B H 0.7871 0.7489 -0.0630 0.189 Uiso 1 1 calc R
H22C H 0.8240 0.6582 -0.0426 0.189 Uiso 1 1 calc R
C23 C 0.6861(10) 0.6527(9) -0.0550(8) 0.125(5) Uani 1 1 d .
H23A H 0.6801 0.6034 -0.0265 0.150 Uiso 1 1 calc R
C24 C 0.6767(12) 0.6113(12) -0.1138(8) 0.183(8) Uani 1 1 d .
H24A H 0.6166 0.5830 -0.1186 0.274 Uiso 1 1 calc R
H24B H 0.7217 0.5677 -0.1178 0.274 Uiso 1 1 calc R
H24C H 0.6856 0.6551 -0.1447 0.274 Uiso 1 1 calc R
C25 C 0.908(2) 0.922(2) 0.0918(15) 0.36(3) Uani 1 1 d .
H25A H 0.9678 0.9152 0.0754 0.547 Uiso 1 1 calc R
H25B H 0.8921 0.9827 0.0869 0.547 Uiso 1 1 calc R
H25C H 0.8641 0.8833 0.0704 0.547 Uiso 1 1 calc RD
C26 C 0.910(2) 0.901(2) 0.1584(15) 0.306(17) Uiso 1 1 d D
H26A H 0.9029 0.8381 0.1687 0.367 Uiso 1 1 d RD
C27 C 0.843(2) 0.967(3) 0.174(2) 0.47(3) Uani 1 1 d D
H27A H 0.8697 0.9775 0.2144 0.709 Uiso 1 1 d R
H27B H 0.7819 0.9417 0.1774 0.709 Uiso 1 1 d RD
H27C H 0.8419 1.0221 0.1530 0.709 Uiso 1 1 d R
C28 C -0.1265(19) 0.1817(17) 0.7048(10) 0.299(17) Uani 1 1 d .
H28A H -0.1029 0.2374 0.7222 0.448 Uiso 1 1 calc R
H28B H -0.1085 0.1343 0.7303 0.448 Uiso 1 1 calc R
H28C H -0.1921 0.1812 0.7020 0.448 Uiso 1 1 calc R
C29 C -0.0928(14) 0.1709(11) 0.6485(9) 0.156(7) Uani 1 1 d .
H29A H -0.1392 0.1345 0.6251 0.187 Uiso 1 1 calc R
C30 C -0.0064(15) 0.1255(12) 0.6431(13) 0.247(13) Uani 1 1 d .
H30A H -0.0173 0.0637 0.6514 0.370 Uiso 1 1 calc R
H30B H 0.0381 0.1513 0.6720 0.370 Uiso 1 1 calc R
H30C H 0.0160 0.1319 0.6023 0.370 Uiso 1 1 calc R
C31 C -0.3181(10) 0.1977(9) 0.5396(6) 0.135(6) Uani 1 1 d .
H31A H -0.3448 0.1427 0.5541 0.202 Uiso 1 1 calc R
H31B H -0.3635 0.2412 0.5387 0.202 Uiso 1 1 calc R
H31C H -0.2683 0.2181 0.5665 0.202 Uiso 1 1 calc R
C32 C -0.2836(9) 0.1841(8) 0.4770(6) 0.105(4) Uani 1 1 d .
H32A H -0.3359 0.1743 0.4485 0.125 Uiso 1 1 calc R
C33 C -0.2266(12) 0.1130(10) 0.4712(9) 0.174(8) Uani 1 1 d .
H33A H -0.2084 0.1072 0.4294 0.261 Uiso 1 1 calc R
H33B H -0.2591 0.0593 0.4831 0.261 Uiso 1 1 calc R
H33C H -0.1732 0.1237 0.4972 0.261 Uiso 1 1 calc R
C34 C 0.3915(9) 0.5650(10) 0.5130(7) 0.139(5) Uani 1 1 d .
H34A H 0.3777 0.5078 0.4942 0.208 Uiso 1 1 calc R
H34B H 0.4566 0.5765 0.5157 0.208 Uiso 1 1 calc R
H34C H 0.3647 0.6097 0.4887 0.208 Uiso 1 1 calc R
C35 C 0.3547(8) 0.5667(11) 0.5730(7) 0.123(5) Uani 1 1 d .
H35A H 0.3708 0.5087 0.5879 0.148 Uiso 1 1 calc R
C36 C 0.3899(10) 0.6233(11) 0.6213(7) 0.170(7) Uani 1 1 d .
H36A H 0.4515 0.6091 0.6313 0.255 Uiso 1 1 calc R
H36B H 0.3525 0.6154 0.6566 0.255 Uiso 1 1 calc R
H36C H 0.3895 0.6839 0.6087 0.255 Uiso 1 1 calc R
C37 C 0.1266(10) 0.3407(8) 0.7247(6) 0.124(5) Uani 1 1 d .
H37A H 0.0632 0.3367 0.7122 0.186 Uiso 1 1 calc R
H37B H 0.1327 0.3207 0.7660 0.186 Uiso 1 1 calc R
H37C H 0.1605 0.3042 0.6980 0.186 Uiso 1 1 calc R
C38 C 0.1635(7) 0.4359(8) 0.7213(4) 0.085(3) Uani 1 1 d .
H38A H 0.1324 0.4703 0.7522 0.102 Uiso 1 1 calc R
C39 C 0.2647(8) 0.4504(10) 0.7332(6) 0.127(5) Uani 1 1 d .
H39A H 0.2831 0.5112 0.7259 0.190 Uiso 1 1 calc R
H39B H 0.2968 0.4125 0.7064 0.190 Uiso 1 1 calc R
H39C H 0.2788 0.4368 0.7750 0.190 Uiso 1 1 calc R
C40 C 0.2698(10) 0.2123(9) 0.5973(7) 0.131(5) Uani 1 1 d .
H40A H 0.2105 0.2048 0.5776 0.196 Uiso 1 1 calc R
H40B H 0.2629 0.2164 0.6409 0.196 Uiso 1 1 calc R
H40C H 0.3050 0.1624 0.5874 0.196 Uiso 1 1 calc R
C41 C 0.3174(9) 0.2943(10) 0.5758(7) 0.120(4) Uani 1 1 d .
H41A H 0.3192 0.2893 0.5310 0.144 Uiso 1 1 calc R
C42 C 0.4138(9) 0.3127(10) 0.5985(8) 0.145(6) Uani 1 1 d .
H42A H 0.4418 0.3605 0.5760 0.217 Uiso 1 1 calc R
H42B H 0.4476 0.2606 0.5930 0.217 Uiso 1 1 calc R
H42C H 0.4138 0.3288 0.6413 0.217 Uiso 1 1 calc R
C43 C 0.191(2) 0.184(2) 0.3696(9) 0.35(2) Uani 1 1 d .
H43A H 0.1631 0.1377 0.3433 0.528 Uiso 1 1 calc R
H43B H 0.2555 0.1888 0.3629 0.528 Uiso 1 1 calc R
H43C H 0.1645 0.2389 0.3606 0.528 Uiso 1 1 calc R
C44 C 0.1743(11) 0.1615(9) 0.4343(7) 0.125(5) Uani 1 1 d .
H44A H 0.2331 0.1578 0.4562 0.150 Uiso 1 1 calc R
C45 C 0.1251(18) 0.0836(11) 0.4385(16) 0.33(2) Uani 1 1 d .
H45A H 0.1148 0.0712 0.4809 0.499 Uiso 1 1 calc R
H45B H 0.1582 0.0370 0.4205 0.499 Uiso 1 1 calc R
H45C H 0.0674 0.0872 0.4173 0.499 Uiso 1 1 calc R
C46 C -0.1846(10) 0.2953(10) 0.2679(6) 0.146(6) Uani 1 1 d .
H46A H -0.2369 0.3296 0.2746 0.220 Uiso 1 1 calc R
H46B H -0.2024 0.2441 0.2428 0.220 Uiso 1 1 calc R
H46C H -0.1384 0.3308 0.2477 0.220 Uiso 1 1 calc R
C47 C -0.1472(9) 0.2660(8) 0.3283(5) 0.100(4) Uani 1 1 d .
H47A H -0.1976 0.2331 0.3481 0.120 Uiso 1 1 calc R
C48 C -0.0696(11) 0.2047(10) 0.3256(8) 0.151(6) Uani 1 1 d .
H48A H -0.0569 0.1834 0.3658 0.226 Uiso 1 1 calc R
H48B H -0.0161 0.2363 0.3107 0.226 Uiso 1 1 calc R
H48C H -0.0865 0.1555 0.2985 0.226 Uiso 1 1 calc R
C49 C 0.0760(11) 0.3607(11) 0.2067(7) 0.154(7) Uani 1 1 d .
H49A H 0.0310 0.3120 0.2061 0.230 Uiso 1 1 calc R
H49B H 0.1229 0.3507 0.2368 0.230 Uiso 1 1 calc R
H49C H 0.1028 0.3657 0.1671 0.230 Uiso 1 1 calc R
C50 C 0.0334(8) 0.4406(9) 0.2216(5) 0.092(3) Uani 1 1 d .
H50A H -0.0173 0.4462 0.1922 0.111 Uiso 1 1 calc R
C51 C 0.0941(10) 0.5234(9) 0.2185(6) 0.135(5) Uani 1 1 d .
H51A H 0.0576 0.5742 0.2210 0.202 Uiso 1 1 calc R
H51B H 0.1259 0.5237 0.1805 0.202 Uiso 1 1 calc R
H51C H 0.1377 0.5253 0.2520 0.202 Uiso 1 1 calc R
C52 C 0.3460(19) 0.4038(18) 0.3058(15) 0.33(2) Uani 1 1 d .
H52A H 0.4108 0.3977 0.3033 0.499 Uiso 1 1 calc R
H52B H 0.3202 0.4085 0.2653 0.499 Uiso 1 1 calc R
H52C H 0.3183 0.3527 0.3251 0.499 Uiso 1 1 calc R
C53 C 0.3311(12) 0.4729(15) 0.3371(9) 0.171(8) Uani 1 1 d .
H53A H 0.3701 0.4655 0.3735 0.205 Uiso 1 1 calc R
C54 C 0.3625(18) 0.5572(19) 0.3177(14) 0.37(2) Uani 1 1 d .
H54A H 0.4038 0.5508 0.2845 0.548 Uiso 1 1 calc R
H54B H 0.3938 0.5888 0.3512 0.548 Uiso 1 1 calc R
H54C H 0.3114 0.5895 0.3042 0.548 Uiso 1 1 calc R
O1 O 0.4676(3) 0.8831(3) 0.0193(2) 0.0456(12) Uani 1 1 d .
O2 O 0.4200(4) 0.9784(3) 0.1198(2) 0.0548(14) Uani 1 1 d .
O3 O 0.5485(4) 0.8653(3) -0.0916(2) 0.0527(13) Uani 1 1 d .
O4 O 0.6509(4) 0.8806(3) 0.0023(2) 0.0529(13) Uani 1 1 d .
O5 O 0.5832(4) 0.9395(3) 0.1140(2) 0.0549(14) Uani 1 1 d .
O6 O 0.6978(4) 1.0378(3) -0.0162(2) 0.0520(13) Uani 1 1 d .
O7 O 0.6364(4) 1.0905(3) 0.0835(2) 0.0555(14) Uani 1 1 d .
O8 O 0.2548(4) 1.0829(4) 0.1190(3) 0.0732(17) Uani 1 1 d .
O9 O 0.2341(4) 0.7934(4) -0.0271(3) 0.0708(17) Uani 1 1 d .
O10 O 0.5488(4) 1.0882(4) 0.2055(3) 0.0727(18) Uani 1 1 d .
O11 O 0.4681(4) 0.8314(4) 0.1862(3) 0.0698(17) Uani 1 1 d .
O12 O 0.3485(4) 0.8060(3) 0.0816(3) 0.0654(16) Uani 1 1 d .
O13 O 0.5398(4) 0.7606(3) 0.0734(3) 0.0631(16) Uani 1 1 d .
O14 O 0.4181(4) 0.7452(3) -0.0358(2) 0.0578(15) Uani 1 1 d .
O15 O 0.6114(4) 0.7068(3) -0.0401(3) 0.0684(17) Uani 1 1 d .
O16 O 0.7836(4) 0.9584(4) 0.0962(3) 0.0799(19) Uani 1 1 d .
O17 O 0.0768(4) 0.3499(4) 0.5634(3) 0.0653(16) Uani 1 1 d .
O18 O 0.0871(3) 0.5311(3) 0.5613(2) 0.0530(14) Uani 1 1 d .
O19 O -0.0465(4) 0.3094(3) 0.4870(3) 0.0616(15) Uani 1 1 d .
O20 O 0.1631(4) 0.6035(4) 0.4576(2) 0.0602(15) Uani 1 1 d .
O21 O 0.1769(4) 0.4234(4) 0.4837(2) 0.0624(15) Uani 1 1 d .
O22 O 0.0517(4) 0.5519(4) 0.3755(2) 0.0598(15) Uani 1 1 d .
O23 O 0.0657(4) 0.3898(4) 0.3984(2) 0.0630(15) Uani 1 1 d .
O24 O -0.0804(5) 0.2510(4) 0.6167(3) 0.086(2) Uani 1 1 d .
O25 O -0.2322(5) 0.2644(4) 0.4605(3) 0.082(2) Uani 1 1 d .
O26 O 0.2553(4) 0.5550(4) 0.5687(3) 0.0745(18) Uani 1 1 d .
O27 O 0.1385(4) 0.4704(4) 0.6605(2) 0.0645(16) Uani 1 1 d .
O28 O 0.2656(4) 0.3703(4) 0.5902(3) 0.0772(18) Uani 1 1 d .
O29 O 0.1274(5) 0.2293(4) 0.4592(3) 0.089(2) Uani 1 1 d .
O30 O -0.1208(4) 0.3414(4) 0.3687(3) 0.0700(17) Uani 1 1 d .
O31 O -0.0048(4) 0.4328(4) 0.2804(3) 0.0702(17) Uani 1 1 d .
O32 O 0.2430(5) 0.4867(5) 0.3644(3) 0.087(2) Uani 1 1 d .

loop_
_atom_site_aniso_label
_atom_site_aniso_U_11
_atom_site_aniso_U_22
_atom_site_aniso_U_33
_atom_site_aniso_U_23
_atom_site_aniso_U_13
_atom_site_aniso_U_12
Ti1 0.0766(11) 0.0492(8) 0.0433(9) 0.0135(7) 0.0021(8) 0.0003(8)
Ti2 0.0740(10) 0.0414(8) 0.0493(9) 0.0054(7) 0.0021(8) 0.0045(7)
Ti3 0.0693(10) 0.0531(8) 0.0389(8) 0.0039(7) -0.0028(7) 0.0023(7)
Ti4 0.0592(9) 0.0563(9) 0.0509(9) 0.0074(7) -0.0065(8) 0.0051(7)
Ti5 0.0618(9) 0.0522(8) 0.0487(9) 0.0069(7) 0.0056(8) 0.0040(7)
Ti6 0.0647(10) 0.0490(8) 0.0552(9) 0.0061(7) 0.0001(8) -0.0075(7)
Ti7 0.0692(11) 0.0682(10) 0.0534(10) 0.0083(8) -0.0001(8) 0.0080(8)
Ti8 0.0553(9) 0.0863(11) 0.0523(10) 0.0128(9) -0.0047(8) 0.0079(8)
Ti9 0.0606(10) 0.0754(10) 0.0442(9) 0.0094(8) -0.0001(8) -0.0025(8)
Ti10 0.0544(9) 0.0819(11) 0.0493(9) 0.0120(8) 0.0045(8) -0.0027(8)
Ti11 0.0640(10) 0.0745(11) 0.0553(10) 0.0110(8) -0.0025(8) -0.0155(8)
Ti12 0.0703(11) 0.0647(10) 0.0500(9) 0.0161(8) 0.0010(8) -0.0103(8)
Cu1 0.1361(14) 0.1142(12) 0.0967(12) 0.0065(9) 0.0003(10) 0.0147(10)
Cu2 0.1226(14) 0.1309(14) 0.1127(14) 0.0148(11) 0.0152(11) 0.0129(11)
Cl1 0.135(3) 0.184(4) 0.104(3) -0.035(3) -0.025(2) 0.052(3)
Cl2 0.171(4) 0.109(2) 0.133(3) -0.018(2) 0.017(3) 0.003(2)
Cl3 0.147(3) 0.151(3) 0.149(4) -0.019(3) 0.040(3) -0.034(3)
Cl4 0.135(3) 0.129(3) 0.086(2) 0.0007(19) 0.015(2) 0.039(2)
Cl5 0.154(3) 0.111(2) 0.123(3) 0.014(2) 0.023(3) 0.015(2)
Cl6 0.127(3) 0.146(3) 0.102(3) 0.014(2) -0.004(2) 0.006(2)
C1 0.44(6) 0.55(6) 0.109(18) 0.03(3) 0.13(3) -0.03(4)
C2 0.18(2) 0.28(3) 0.162(19) 0.038(19) 0.113(17) 0.082(19)
C3 0.15(2) 0.38(4) 0.43(5) 0.02(4) 0.10(3) 0.03(3)
C4 0.061(10) 0.65(6) 0.17(2) 0.05(3) -0.015(11) 0.05(2)
C5 0.090(11) 0.195(17) 0.21(2) -0.011(15) -0.057(12) -0.034(11)
C6 0.18(2) 0.65(6) 0.138(18) -0.17(3) -0.080(16) 0.07(3)
C7 0.38(3) 0.154(15) 0.120(15) 0.000(12) 0.086(18) 0.079(19)
C8 0.158(13) 0.155(13) 0.050(7) -0.010(8) -0.021(8) -0.005(11)
C9 0.214(19) 0.27(2) 0.092(11) -0.012(13) -0.050(12) -0.087(17)
C10 0.23(2) 0.29(2) 0.090(11) 0.046(14) 0.045(13) -0.057(19)
C11 0.158(14) 0.173(14) 0.062(8) 0.025(8) -0.020(9) -0.036(11)
C12 0.214(18) 0.141(12) 0.075(9) 0.019(8) -0.034(10) -0.003(12)
C13 0.190(17) 0.085(10) 0.31(3) 0.067(12) 0.108(18) -0.030(10)
C14 0.114(10) 0.116(10) 0.092(9) 0.041(8) 0.036(8) -0.037(8)
C15 0.140(13) 0.139(12) 0.168(16) 0.012(11) 0.095(12) 0.004(10)
C16 0.174(13) 0.076(7) 0.088(8) 0.032(6) 0.004(9) 0.008(8)
C17 0.090(7) 0.074(6) 0.056(6) 0.018(5) -0.002(5) 0.014(5)
C18 0.119(10) 0.111(9) 0.120(11) 0.039(8) -0.026(9) 0.023(8)
C19 0.233(17) 0.096(9) 0.065(8) -0.007(7) -0.011(9) -0.039(10)
C20 0.093(7) 0.045(5) 0.090(8) -0.006(5) -0.013(6) -0.011(5)
C21 0.145(11) 0.048(5) 0.113(9) 0.008(6) -0.002(8) -0.006(6)
C22 0.100(10) 0.141(12) 0.139(13) 0.000(10) -0.008(9) 0.028(9)
C23 0.128(12) 0.101(9) 0.150(14) -0.024(9) 0.043(11) 0.040(9)
C24 0.161(16) 0.209(18) 0.178(18) -0.101(15) 0.057(14) 0.019(14)
C25 0.39(5) 0.25(3) 0.44(6) 0.02(4) -0.28(5) 0.02(3)
C27 0.22(4) 0.55(8) 0.65(10) 0.13(6) -0.22(5) 0.02(4)
C28 0.39(4) 0.35(3) 0.148(19) 0.12(2) 0.10(2) -0.10(3)
C29 0.171(17) 0.137(13) 0.162(17) 0.072(12) 0.019(14) -0.009(12)
C30 0.20(2) 0.133(15) 0.40(4) 0.03(2) -0.05(2) 0.029(16)
C31 0.128(11) 0.159(13) 0.112(12) 0.032(10) 0.007(9) -0.059(10)
C32 0.104(10) 0.090(8) 0.115(11) 0.018(8) -0.016(8) -0.036(8)
C33 0.169(16) 0.121(12) 0.23(2) 0.063(14) 0.035(15) -0.013(12)
C34 0.093(10) 0.171(14) 0.149(14) 0.002(11) 0.022(10) -0.018(9)
C35 0.059(7) 0.197(15) 0.112(11) -0.008(11) 0.003(7) -0.016(8)
C36 0.114(12) 0.226(18) 0.158(15) -0.003(13) -0.048(11) -0.068(12)
C37 0.148(12) 0.110(10) 0.113(11) 0.047(8) -0.002(9) -0.010(9)
C38 0.089(7) 0.124(9) 0.043(5) 0.018(6) -0.005(5) 0.017(7)
C39 0.091(9) 0.189(14) 0.099(9) 0.035(9) -0.051(7) 0.015(9)
C40 0.114(11) 0.122(11) 0.159(14) 0.029(10) -0.001(10) 0.032(9)
C41 0.105(11) 0.139(12) 0.119(12) -0.006(10) 0.011(9) 0.036(9)
C42 0.083(9) 0.153(13) 0.204(18) 0.033(12) 0.001(10) 0.048(9)
C43 0.46(5) 0.54(5) 0.101(15) 0.05(2) 0.07(2) 0.38(4)
C44 0.143(12) 0.103(10) 0.133(13) -0.025(9) -0.028(10) 0.057(9)
C45 0.28(3) 0.079(12) 0.63(7) 0.00(2) -0.10(4) 0.008(16)
C46 0.152(13) 0.193(15) 0.086(10) -0.003(10) -0.024(9) -0.050(12)
C47 0.107(9) 0.112(9) 0.078(8) -0.001(7) 0.005(7) -0.019(8)
C48 0.162(15) 0.132(12) 0.158(16) -0.044(11) 0.021(12) 0.014(11)
C49 0.160(15) 0.178(16) 0.122(13) -0.025(12) 0.065(12) -0.018(13)
C50 0.079(7) 0.140(11) 0.057(7) -0.001(7) 0.016(6) 0.002(7)
C51 0.171(14) 0.143(12) 0.086(9) 0.017(8) 0.050(9) -0.041(11)
C52 0.27(3) 0.30(3) 0.43(5) -0.21(3) 0.10(3) 0.07(3)
C53 0.135(14) 0.213(19) 0.164(17) -0.009(15) 0.093(13) -0.021(14)
C54 0.29(3) 0.39(4) 0.40(5) 0.01(3) 0.19(3) -0.18(3)
O1 0.059(3) 0.036(3) 0.042(3) 0.010(2) 0.003(3) 0.002(2)
O2 0.070(4) 0.049(3) 0.045(3) 0.006(2) 0.006(3) -0.002(3)
O3 0.073(4) 0.043(3) 0.042(3) -0.002(2) 0.004(3) 0.007(3)
O4 0.063(3) 0.044(3) 0.052(3) 0.005(2) -0.003(3) 0.008(3)
O5 0.068(4) 0.055(3) 0.043(3) 0.006(3) 0.001(3) 0.006(3)
O6 0.058(3) 0.047(3) 0.051(3) 0.003(2) 0.001(3) -0.001(3)
O7 0.070(4) 0.048(3) 0.048(3) 0.006(2) -0.006(3) -0.001(3)
O8 0.078(4) 0.080(4) 0.063(4) 0.004(3) 0.023(4) 0.008(3)
O9 0.070(4) 0.065(4) 0.075(4) 0.005(3) -0.005(3) -0.015(3)
O10 0.096(5) 0.079(4) 0.043(3) -0.002(3) -0.009(3) 0.007(4)
O11 0.095(5) 0.068(4) 0.046(4) 0.012(3) -0.001(3) 0.002(3)
O12 0.078(4) 0.056(3) 0.061(4) 0.019(3) 0.011(3) -0.010(3)
O13 0.084(4) 0.048(3) 0.058(4) 0.021(3) -0.006(3) 0.010(3)
O14 0.078(4) 0.039(3) 0.055(3) -0.002(2) 0.000(3) -0.003(3)
O15 0.091(5) 0.048(3) 0.068(4) 0.000(3) 0.006(4) 0.012(3)
O16 0.070(4) 0.089(4) 0.080(5) 0.003(4) -0.014(4) 0.007(4)
O17 0.072(4) 0.069(4) 0.056(4) 0.018(3) -0.005(3) 0.009(3)
O18 0.047(3) 0.066(3) 0.046(3) 0.014(3) -0.002(3) -0.004(3)
O19 0.069(4) 0.061(3) 0.054(4) 0.010(3) -0.002(3) -0.004(3)
O20 0.058(3) 0.074(4) 0.047(3) 0.010(3) 0.001(3) -0.016(3)
O21 0.053(3) 0.085(4) 0.049(3) 0.010(3) 0.007(3) 0.002(3)
O22 0.055(3) 0.081(4) 0.044(3) 0.018(3) 0.002(3) 0.002(3)
O23 0.064(4) 0.077(4) 0.048(3) 0.008(3) 0.002(3) 0.003(3)
O24 0.112(5) 0.074(4) 0.071(4) 0.038(4) -0.001(4) -0.012(4)
O25 0.086(5) 0.088(5) 0.069(4) 0.012(4) 0.004(4) -0.037(4)
O26 0.053(4) 0.104(5) 0.065(4) 0.012(4) -0.001(3) -0.011(3)
O27 0.065(4) 0.083(4) 0.046(3) 0.013(3) -0.012(3) 0.012(3)
O28 0.069(4) 0.094(5) 0.070(4) 0.012(4) -0.006(3) 0.021(4)
O29 0.105(5) 0.079(5) 0.085(5) -0.002(4) 0.001(4) 0.022(4)
O30 0.078(4) 0.076(4) 0.055(4) 0.002(3) -0.001(3) -0.015(3)
O31 0.070(4) 0.089(4) 0.050(4) 0.007(3) 0.006(3) -0.002(3)
O32 0.077(5) 0.124(6) 0.059(4) 0.009(4) 0.020(4) -0.011(4)

loop_
_atom_type_symbol
_atom_type_description
_atom_type_scat_dispersion_real
_atom_type_scat_dispersion_imag
_atom_type_scat_source
C C 0.0033 0.0016 'International Tables Vol C Tables 4.2.6.8 and 6.1.1.4'
H H 0.0000 0.0000 'International Tables Vol C Tables 4.2.6.8 and 6.1.1.4'
Cl Cl 0.1484 0.1585 'International Tables Vol C Tables 4.2.6.8 and 6.1.1.4'
Cu Cu 0.3201 1.2651 'International Tables Vol C Tables 4.2.6.8 and 6.1.1.4'
O O 0.0106 0.0060 'International Tables Vol C Tables 4.2.6.8 and 6.1.1.4'
Ti Ti 0.2776 0.4457 'International Tables Vol C Tables 4.2.6.8 and 6.1.1.4'

loop_
_geom_angle_atom_site_label_1
_geom_angle_atom_site_label_2
_geom_angle_atom_site_label_3
_geom_angle
_geom_angle_site_symmetry_1
_geom_angle_site_symmetry_3
O11 Ti1 O1 176.4(2) . .
O11 Ti1 O13 101.6(3) . .
O1 Ti1 O13 77.9(2) . .
O11 Ti1 O12 98.9(3) . .
O1 Ti1 O12 77.7(2) . .
O13 Ti1 O12 95.0(2) . .
O11 Ti1 O5 96.5(3) . .
O1 Ti1 O5 87.1(2) . .
O13 Ti1 O5 92.1(2) . .
O12 Ti1 O5 161.4(2) . .
O11 Ti1 O2 94.9(3) . .
O1 Ti1 O2 86.2(2) . .
O13 Ti1 O2 161.2(2) . .
O12 Ti1 O2 91.1(2) . .
O5 Ti1 O2 77.1(2) . .
O11 Ti1 Ti3 95.9(2) . .
O1 Ti1 Ti3 87.15(14) . .
O13 Ti1 Ti3 129.55(18) . .
O12 Ti1 Ti3 128.53(18) . .
O5 Ti1 Ti3 38.68(16) . .
O2 Ti1 Ti3 38.42(15) . .
O11 Ti1 Ti2 141.5(2) . .
O1 Ti1 Ti2 38.18(15) . .
O13 Ti1 Ti2 39.88(16) . .
O12 Ti1 Ti2 88.08(18) . .
O5 Ti1 Ti2 86.46(16) . .
O2 Ti1 Ti2 122.97(16) . .
Ti3 Ti1 Ti2 109.25(6) . .
O11 Ti1 Ti6 138.3(2) . .
O1 Ti1 Ti6 38.28(14) . .
O13 Ti1 Ti6 88.50(17) . .
O12 Ti1 Ti6 39.63(16) . .
O5 Ti1 Ti6 123.72(16) . .
O2 Ti1 Ti6 85.01(16) . .
Ti3 Ti1 Ti6 108.54(6) . .
Ti2 Ti1 Ti6 60.12(5) . .
O15 Ti2 O1 173.9(2) . .
O15 Ti2 O14 102.2(3) . .
O1 Ti2 O14 76.7(2) . .
O15 Ti2 O3 98.7(3) . .
O1 Ti2 O3 87.3(2) . .
O14 Ti2 O3 92.0(2) . .
O15 Ti2 O4 95.6(3) . .
O1 Ti2 O4 86.3(2) . .
O14 Ti2 O4 160.6(2) . .
O3 Ti2 O4 77.7(2) . .
O15 Ti2 O13 97.0(3) . .
O1 Ti2 O13 77.2(2) . .
O14 Ti2 O13 94.5(2) . .
O3 Ti2 O13 161.4(2) . .
O4 Ti2 O13 90.8(2) . .
O15 Ti2 Ti5 98.2(2) . 2_675
O1 Ti2 Ti5 86.94(14) . 2_675
O14 Ti2 Ti5 129.22(17) . 2_675
O3 Ti2 Ti5 38.85(15) . 2_675
O4 Ti2 Ti5 38.90(15) . 2_675
O13 Ti2 Ti5 128.50(17) . 2_675
O15 Ti2 Ti1 135.8(2) . .
O1 Ti2 Ti1 38.48(14) . .
O14 Ti2 Ti1 87.25(17) . .
O3 Ti2 Ti1 124.27(16) . .
O4 Ti2 Ti1 85.23(16) . .
O13 Ti2 Ti1 38.93(16) . .
Ti5 Ti2 Ti1 108.81(6) 2_675 .
O15 Ti2 Ti6 141.1(2) . .
O1 Ti2 Ti6 38.11(14) . .
O14 Ti2 Ti6 38.84(15) . .
O3 Ti2 Ti6 86.41(17) . .
O4 Ti2 Ti6 123.10(16) . .
O13 Ti2 Ti6 87.69(18) . .
Ti5 Ti2 Ti6 108.94(6) 2_675 .
Ti1 Ti2 Ti6 60.01(6) . .
O10 Ti3 O7 109.9(3) . .
O10 Ti3 O3 108.3(3) . 2_675
O7 Ti3 O3 96.2(2) . 2_675
O10 Ti3 O2 109.9(3) . .
O7 Ti3 O2 139.2(2) . .
O3 Ti3 O2 79.5(2) 2_675 .
O10 Ti3 O5 110.3(3) . .
O7 Ti3 O5 79.5(2) . .
O3 Ti3 O5 140.3(2) 2_675 .
O2 Ti3 O5 78.8(2) . .
O10 Ti3 Ti5 119.3(2) . .
O7 Ti3 Ti5 121.61(17) . .
O3 Ti3 Ti5 40.97(16) 2_675 .
O2 Ti3 Ti5 38.92(16) . .
O5 Ti3 Ti5 108.74(17) . .
O10 Ti3 Ti4 120.6(2) . .
O7 Ti3 Ti4 40.82(16) . .
O3 Ti3 Ti4 122.09(17) 2_675 .
O2 Ti3 Ti4 108.27(17) . .
O5 Ti3 Ti4 39.07(16) . .
Ti5 Ti3 Ti4 119.14(7) . .
O10 Ti3 Ti1 114.9(2) . .
O7 Ti3 Ti1 112.56(17) . .
O3 Ti3 Ti1 113.40(16) 2_675 .
O2 Ti3 Ti1 39.66(16) . .
O5 Ti3 Ti1 39.20(16) . .
Ti5 Ti3 Ti1 73.64(6) . .
Ti4 Ti3 Ti1 73.01(6) . .
O16 Ti4 O4 110.1(3) . .
O16 Ti4 O5 109.5(3) . .
O4 Ti4 O5 95.1(2) . .
O16 Ti4 O6 109.8(3) . .
O4 Ti4 O6 79.7(2) . .
O5 Ti4 O6 139.7(2) . .
O16 Ti4 O7 109.7(3) . .
O4 Ti4 O7 139.2(2) . .
O5 Ti4 O7 79.6(2) . .
O6 Ti4 O7 79.1(2) . .
O16 Ti4 Ti3 120.0(2) . .
O4 Ti4 Ti3 120.73(18) . .
O5 Ti4 Ti3 40.92(16) . .
O6 Ti4 Ti3 108.64(17) . .
O7 Ti4 Ti3 39.06(16) . .
O16 Ti4 Ti5 120.6(2) . 2_675
O4 Ti4 Ti5 40.69(16) . 2_675
O5 Ti4 Ti5 120.76(17) . 2_675
O6 Ti4 Ti5 39.34(14) . 2_675
O7 Ti4 Ti5 108.56(16) . 2_675
Ti3 Ti4 Ti5 118.45(7) . 2_675
O16 Ti4 Ti6 115.2(2) . 2_675
O4 Ti4 Ti6 112.40(16) . 2_675
O5 Ti4 Ti6 112.72(17) . 2_675
O6 Ti4 Ti6 39.45(15) . 2_675
O7 Ti4 Ti6 39.64(16) . 2_675
Ti3 Ti4 Ti6 73.20(6) . 2_675
Ti5 Ti4 Ti6 73.10(6) 2_675 2_675
O8 Ti5 O2 109.2(3) . .
O8 Ti5 O6 109.6(3) . 2_675
O2 Ti5 O6 95.5(2) . 2_675
O8 Ti5 O4 111.0(3) . 2_675
O2 Ti5 O4 138.8(2) . 2_675
O6 Ti5 O4 79.4(2) 2_675 2_675
O8 Ti5 O3 108.8(3) . 2_675
O2 Ti5 O3 79.6(2) . 2_675
O6 Ti5 O3 140.6(2) 2_675 2_675
O4 Ti5 O3 79.3(2) 2_675 2_675
O8 Ti5 Ti3 119.2(2) . .
O2 Ti5 Ti3 40.64(16) . .
O6 Ti5 Ti3 121.67(18) 2_675 .
O4 Ti5 Ti3 108.60(17) 2_675 .
O3 Ti5 Ti3 39.33(15) 2_675 .
O8 Ti5 Ti4 121.0(2) . 2_675
O2 Ti5 Ti4 120.63(17) . 2_675
O6 Ti5 Ti4 40.80(15) 2_675 2_675
O4 Ti5 Ti4 38.94(15) 2_675 2_675
O3 Ti5 Ti4 109.22(16) 2_675 2_675
Ti3 Ti5 Ti4 118.95(7) . 2_675
O8 Ti5 Ti2 115.2(2) . 2_675
O2 Ti5 Ti2 112.32(17) . 2_675
O6 Ti5 Ti2 113.22(16) 2_675 2_675
O4 Ti5 Ti2 39.85(15) 2_675 2_675
O3 Ti5 Ti2 39.52(15) 2_675 2_675
Ti3 Ti5 Ti2 73.14(6) . 2_675
Ti4 Ti5 Ti2 73.65(6) 2_675 2_675
O9 Ti6 O1 173.4(3) . .
O9 Ti6 O14 98.4(3) . .
O1 Ti6 O14 76.6(2) . .
O9 Ti6 O6 97.6(3) . 2_675
O1 Ti6 O6 88.1(2) . 2_675
O14 Ti6 O6 161.8(2) . 2_675
O9 Ti6 O7 97.5(3) . 2_675
O1 Ti6 O7 87.0(2) . 2_675
O14 Ti6 O7 91.4(2) . 2_675
O6 Ti6 O7 77.7(2) 2_675 2_675
O9 Ti6 O12 99.1(3) . .
O1 Ti6 O12 77.2(2) . .
O14 Ti6 O12 94.1(2) . .
O6 Ti6 O12 92.1(2) 2_675 .
O7 Ti6 O12 161.5(2) 2_675 .
O9 Ti6 Ti4 98.9(2) . 2_675
O1 Ti6 Ti4 87.64(14) . 2_675
O14 Ti6 Ti4 129.01(17) . 2_675
O6 Ti6 Ti4 38.85(15) 2_675 2_675
O7 Ti6 Ti4 38.89(16) 2_675 2_675
O12 Ti6 Ti4 129.51(18) . 2_675
O9 Ti6 Ti1 138.1(2) . .
O1 Ti6 Ti1 38.42(14) . .
O14 Ti6 Ti1 87.12(17) . .
O6 Ti6 Ti1 86.93(16) 2_675 .
O7 Ti6 Ti1 123.99(16) 2_675 .
O12 Ti6 Ti1 39.00(16) . .
Ti4 Ti6 Ti1 109.59(6) 2_675 .
O9 Ti6 Ti2 137.2(2) . .
O1 Ti6 Ti2 37.95(14) . .
O14 Ti6 Ti2 38.82(15) . .
O6 Ti6 Ti2 124.60(16) 2_675 .
O7 Ti6 Ti2 85.87(17) 2_675 .
O12 Ti6 Ti2 87.39(19) . .
Ti4 Ti6 Ti2 109.23(6) 2_675 .
Ti1 Ti6 Ti2 59.87(6) . .
O29 Ti7 O19 109.1(3) . .
O29 Ti7 O23 109.3(3) . .
O19 Ti7 O23 95.8(3) . .
O29 Ti7 O21 109.9(3) . .
O19 Ti7 O21 139.9(3) . .
O23 Ti7 O21 79.8(2) . .
O29 Ti7 O17 108.6(3) . .
O19 Ti7 O17 79.3(2) . .
O23 Ti7 O17 141.2(3) . .
O21 Ti7 O17 80.0(2) . .
O29 Ti7 Ti10 120.3(3) . .
O19 Ti7 Ti10 121.71(18) . .
O23 Ti7 Ti10 41.27(17) . .
O21 Ti7 Ti10 38.92(17) . .
O17 Ti7 Ti10 109.69(18) . .
O29 Ti7 Ti12 119.1(3) . .
O19 Ti7 Ti12 40.73(17) . .
O23 Ti7 Ti12 122.07(19) . .
O21 Ti7 Ti12 109.20(18) . .
O17 Ti7 Ti12 38.97(18) . .
Ti10 Ti7 Ti12 119.63(8) . .
O29 Ti7 Ti8 114.4(3) . .
O19 Ti7 Ti8 112.57(19) . .
O23 Ti7 Ti8 114.11(18) . .
O21 Ti7 Ti8 40.39(16) . .
O17 Ti7 Ti8 39.59(17) . .
Ti10 Ti7 Ti8 74.11(6) . .
Ti12 Ti7 Ti8 73.11(6) . .
O28 Ti8 O18 176.1(3) . .
O28 Ti8 O27 101.6(3) . .
O18 Ti8 O27 78.1(2) . .
O28 Ti8 O26 98.8(3) . .
O18 Ti8 O26 77.4(2) . .
O27 Ti8 O26 94.7(3) . .
O28 Ti8 O17 96.6(3) . .
O18 Ti8 O17 87.3(2) . .
O27 Ti8 O17 91.9(2) . .
O26 Ti8 O17 161.7(2) . .
O28 Ti8 O21 94.5(3) . .
O18 Ti8 O21 86.4(2) . .
O27 Ti8 O21 161.8(2) . .
O26 Ti8 O21 91.1(2) . .
O17 Ti8 O21 77.8(2) . .
O28 Ti8 Ti7 96.1(2) . .
O18 Ti8 Ti7 87.06(16) . .
O27 Ti8 Ti7 129.87(18) . .
O26 Ti8 Ti7 128.43(19) . .
O17 Ti8 Ti7 39.24(17) . .
O21 Ti8 Ti7 38.54(16) . .
O28 Ti8 Ti9 141.5(2) . 2_566
O18 Ti8 Ti9 38.37(16) . 2_566
O27 Ti8 Ti9 39.95(16) . 2_566
O26 Ti8 Ti9 88.0(2) . 2_566
O17 Ti8 Ti9 86.19(18) . 2_566
O21 Ti8 Ti9 123.35(18) . 2_566
Ti7 Ti8 Ti9 109.19(7) . 2_566
O28 Ti8 Ti11 138.0(2) . 2_566
O18 Ti8 Ti11 38.20(15) . 2_566
O27 Ti8 Ti11 88.57(18) . 2_566
O26 Ti8 Ti11 39.44(19) . 2_566
O17 Ti8 Ti11 123.94(18) . 2_566
O21 Ti8 Ti11 85.00(18) . 2_566
Ti7 Ti8 Ti11 108.33(7) . 2_566
Ti9 Ti8 Ti11 60.34(6) 2_566 2_566
O31 Ti9 O18 173.3(3) . 2_566
O31 Ti9 O23 98.6(3) . .
O18 Ti9 O23 87.8(2) 2_566 .
O31 Ti9 O30 101.2(3) . .
O18 Ti9 O30 76.7(2) 2_566 .
O23 Ti9 O30 90.9(3) . .
O31 Ti9 O22 95.9(3) . .
O18 Ti9 O22 87.2(2) 2_566 .
O23 Ti9 O22 78.4(2) . .
O30 Ti9 O22 161.0(2) . .
O31 Ti9 O27 96.6(3) . 2_566
O18 Ti9 O27 77.3(2) 2_566 2_566
O23 Ti9 O27 162.4(2) . 2_566
O30 Ti9 O27 94.7(3) . 2_566
O22 Ti9 O27 91.4(2) . 2_566
O31 Ti9 Ti10 98.4(2) . .
O18 Ti9 Ti10 87.71(15) 2_566 .
O23 Ti9 Ti10 39.31(16) . .
O30 Ti9 Ti10 128.7(2) . .
O22 Ti9 Ti10 39.07(16) . .
O27 Ti9 Ti10 129.30(18) 2_566 .
O31 Ti9 Ti8 135.9(2) . 2_566
O18 Ti9 Ti8 38.19(16) 2_566 2_566
O23 Ti9 Ti8 124.61(18) . 2_566
O30 Ti9 Ti8 87.6(2) . 2_566
O22 Ti9 Ti8 85.86(18) . 2_566
O27 Ti9 Ti8 39.37(16) 2_566 2_566
Ti10 Ti9 Ti8 109.34(7) . 2_566
O31 Ti9 Ti11 140.2(2) . .
O18 Ti9 Ti11 37.89(15) 2_566 .
O23 Ti9 Ti11 86.23(17) . .
O30 Ti9 Ti11 39.00(18) . .
O22 Ti9 Ti11 123.67(17) . .
O27 Ti9 Ti11 87.71(17) 2_566 .
Ti10 Ti9 Ti11 109.21(6) . .
Ti8 Ti9 Ti11 59.84(6) 2_566 .
O32 Ti10 O21 109.7(3) . .
O32 Ti10 O20 109.6(3) . .
O21 Ti10 O20 95.1(2) . .
O32 Ti10 O22 110.3(3) . .
O21 Ti10 O22 139.1(2) . .
O20 Ti10 O22 79.6(2) . .
O32 Ti10 O23 109.2(3) . .
O21 Ti10 O23 79.4(2) . .
O20 Ti10 O23 140.3(2) . .
O22 Ti10 O23 79.6(2) . .
O32 Ti10 Ti7 119.9(3) . .
O21 Ti10 Ti7 40.48(17) . .
O20 Ti10 Ti7 120.94(17) . .
O22 Ti10 Ti7 108.82(17) . .
O23 Ti10 Ti7 39.33(16) . .
O32 Ti10 Ti12 120.8(3) . 2_566
O21 Ti10 Ti12 120.39(19) . 2_566
O20 Ti10 Ti12 40.93(17) . 2_566
O22 Ti10 Ti12 39.08(17) . 2_566
O23 Ti10 Ti12 109.06(18) . 2_566
Ti7 Ti10 Ti12 118.44(7) . 2_566
O32 Ti10 Ti9 115.2(2) . .
O21 Ti10 Ti9 112.31(18) . .
O20 Ti10 Ti9 113.16(18) . .
O22 Ti10 Ti9 39.92(17) . .
O23 Ti10 Ti9 39.66(17) . .
Ti7 Ti10 Ti9 73.23(6) . .
Ti12 Ti10 Ti9 73.50(6) 2_566 .
O25 Ti11 O18 174.0(3) . 2_566
O25 Ti11 O30 98.8(3) . .
O18 Ti11 O30 76.9(2) 2_566 .
O25 Ti11 O20 96.4(3) . 2_566
O18 Ti11 O20 88.5(2) 2_566 2_566
O30 Ti11 O20 162.2(2) . 2_566
O25 Ti11 O26 99.3(3) . 2_566
O18 Ti11 O26 77.2(2) 2_566 2_566
O30 Ti11 O26 94.4(3) . 2_566
O20 Ti11 O26 92.3(3) 2_566 2_566
O25 Ti11 O19 97.0(3) . .
O18 Ti11 O19 87.2(2) 2_566 .
O30 Ti11 O19 90.6(3) . .
O20 Ti11 O19 78.3(2) 2_566 .
O26 Ti11 O19 162.1(2) 2_566 .
O25 Ti11 Ti12 97.8(2) . .
O18 Ti11 Ti12 88.08(16) 2_566 .
O30 Ti11 Ti12 128.5(2) . .
O20 Ti11 Ti12 39.26(17) 2_566 .
O26 Ti11 Ti12 130.1(2) 2_566 .
O19 Ti11 Ti12 39.07(17) . .
O25 Ti11 Ti8 138.5(3) . 2_566
O18 Ti11 Ti8 38.14(16) 2_566 2_566
O30 Ti11 Ti8 87.63(19) . 2_566
O20 Ti11 Ti8 87.15(17) 2_566 2_566
O26 Ti11 Ti8 39.29(17) 2_566 2_566
O19 Ti11 Ti8 124.04(16) . 2_566
Ti12 Ti11 Ti8 109.95(7) . 2_566
O25 Ti11 Ti9 137.9(2) . .
O18 Ti11 Ti9 38.00(16) 2_566 .
O30 Ti11 Ti9 39.12(16) . .
O20 Ti11 Ti9 124.99(16) 2_566 .
O26 Ti11 Ti9 87.44(18) 2_566 .
O19 Ti11 Ti9 85.63(17) . .
Ti12 Ti11 Ti9 109.34(6) . .
Ti8 Ti11 Ti9 59.82(6) 2_566 .
O24 Ti12 O17 108.5(3) . .
O24 Ti12 O22 110.2(3) . 2_566
O17 Ti12 O22 95.2(3) . 2_566
O24 Ti12 O19 109.3(3) . .
O17 Ti12 O19 79.7(2) . .
O22 Ti12 O19 139.7(2) 2_566 .
O24 Ti12 O20 110.1(3) . 2_566
O17 Ti12 O20 140.4(2) . 2_566
O22 Ti12 O20 79.6(2) 2_566 2_566
O19 Ti12 O20 79.7(2) . 2_566
O24 Ti12 Ti7 119.4(3) . .
O17 Ti12 Ti7 41.30(18) . .
O22 Ti12 Ti7 121.07(17) 2_566 .
O19 Ti12 Ti7 38.82(17) . .
O20 Ti12 Ti7 109.05(17) 2_566 .
O24 Ti12 Ti10 121.1(3) . 2_566
O17 Ti12 Ti10 121.06(19) . 2_566
O22 Ti12 Ti10 40.66(17) 2_566 2_566
O19 Ti12 Ti10 109.03(18) . 2_566
O20 Ti12 Ti10 39.30(16) 2_566 2_566
Ti7 Ti12 Ti10 118.74(7) . 2_566
O24 Ti12 Ti11 115.2(2) . .
O17 Ti12 Ti11 113.33(18) . .
O22 Ti12 Ti11 112.60(18) 2_566 .
O19 Ti12 Ti11 40.03(18) . .
O20 Ti12 Ti11 39.69(17) 2_566 .
Ti7 Ti12 Ti11 73.37(6) . .
Ti10 Ti12 Ti11 73.27(6) 2_566 .
Cl2 Cu1 Cl3 99.19(17) . .
Cl2 Cu1 Cl1 143.91(18) . 2_765
Cl3 Cu1 Cl1 99.40(17) . 2_765
Cl2 Cu1 Cl1 98.31(18) . .
Cl3 Cu1 Cl1 142.5(2) . .
Cl1 Cu1 Cl1 85.08(15) 2_765 .
Cl2 Cu1 Cu1 130.17(15) . 2_765
Cl3 Cu1 Cu1 130.61(14) . 2_765
Cl1 Cu1 Cu1 42.71(11) 2_765 2_765
Cl1 Cu1 Cu1 42.37(10) . 2_765
Cl5 Cu2 Cl6 102.10(17) . .
Cl5 Cu2 Cl4 140.04(17) . .
Cl6 Cu2 Cl4 97.96(16) . .
Cl5 Cu2 Cl4 99.07(16) . 2_656
Cl6 Cu2 Cl4 138.64(16) . 2_656
Cl4 Cu2 Cl4 87.70(14) . 2_656
Cl5 Cu2 Cu2 129.69(15) . 2_656
Cl6 Cu2 Cu2 128.20(14) . 2_656
Cl4 Cu2 Cu2 44.12(10) . 2_656
Cl4 Cu2 Cu2 43.58(10) 2_656 2_656
Cu1 Cl1 Cu1 94.92(15) 2_765 .
Cu2 Cl4 Cu2 92.30(14) . 2_656
C2 C1 H1A 109.5 . .
C2 C1 H1B 109.5 . .
H1A C1 H1B 109.5 . .
C2 C1 H1C 109.5 . .
H1A C1 H1C 109.5 . .
H1B C1 H1C 109.5 . .
C1 C2 O8 119(2) . .
C1 C2 C3 118(2) . .
O8 C2 C3 108(2) . .
C1 C2 H2A 103.1 . .
O8 C2 H2A 103.1 . .
C3 C2 H2A 103.1 . .
C2 C3 H3A 109.5 . .
C2 C3 H3B 109.5 . .
H3A C3 H3B 109.5 . .
C2 C3 H3C 109.5 . .
H3A C3 H3C 109.5 . .
H3B C3 H3C 109.5 . .
C5 C4 H4A 109.5 . .
C5 C4 H4B 109.5 . .
H4A C4 H4B 109.5 . .
C5 C4 H4C 109.5 . .
H4A C4 H4C 109.5 . .
H4B C4 H4C 109.5 . .
C4 C5 C6 116.4(19) . .
C4 C5 O9 114.7(17) . .
C6 C5 O9 109.8(17) . .
C4 C5 H5A 104.9 . .
C6 C5 H5A 104.9 . .
O9 C5 H5A 104.9 . .
C5 C6 H6A 109.5 . .
C5 C6 H6B 109.5 . .
H6A C6 H6B 109.5 . .
C5 C6 H6C 109.5 . .
H6A C6 H6C 109.5 . .
H6B C6 H6C 109.5 . .
C8 C7 H7A 109.5 . .
C8 C7 H7B 109.5 . .
H7A C7 H7B 109.5 . .
C8 C7 H7C 109.5 . .
H7A C7 H7C 109.5 . .
H7B C7 H7C 109.5 . .
C9 C8 O10 113.8(14) . .
C9 C8 C7 115.0(16) . .
O10 C8 C7 105.4(11) . .
C9 C8 H8A 107.4 . .
O10 C8 H8A 107.4 . .
C7 C8 H8A 107.4 . .
C8 C9 H9A 109.5 . .
C8 C9 H9B 109.5 . .
H9A C9 H9B 109.5 . .
C8 C9 H9C 109.5 . .
H9A C9 H9C 109.5 . .
H9B C9 H9C 109.5 . .
C11 C10 H10A 109.5 . .
C11 C10 H10B 109.5 . .
H10A C10 H10B 109.5 . .
C11 C10 H10C 109.5 . .
H10A C10 H10C 109.5 . .
H10B C10 H10C 109.5 . .
C10 C11 O11 115.5(13) . .
C10 C11 C12 115.9(14) . .
O11 C11 C12 109.3(12) . .
C10 C11 H11A 104.9 . .
O11 C11 H11A 104.9 . .
C12 C11 H11A 104.9 . .
C11 C12 H12A 109.5 . .
C11 C12 H12B 109.5 . .
H12A C12 H12B 109.5 . .
C11 C12 H12C 109.5 . .
H12A C12 H12C 109.5 . .
H12B C12 H12C 109.5 . .
C14 C13 H13A 109.5 . .
C14 C13 H13B 109.5 . .
H13A C13 H13B 109.5 . .
C14 C13 H13C 109.5 . .
H13A C13 H13C 109.5 . .
H13B C13 H13C 109.5 . .
C13 C14 C15 125.4(13) . .
C13 C14 O12 116.9(13) . .
C15 C14 O12 114.1(10) . .
C13 C14 H14A 96.4 . .
C15 C14 H14A 96.4 . .
O12 C14 H14A 96.4 . .
C14 C15 H15A 109.5 . .
C14 C15 H15B 109.5 . .
H15A C15 H15B 109.5 . .
C14 C15 H15C 109.5 . .
H15A C15 H15C 109.5 . .
H15B C15 H15C 109.5 . .
C17 C16 H16A 109.5 . .
C17 C16 H16B 109.5 . .
H16A C16 H16B 109.5 . .
C17 C16 H16C 109.5 . .
H16A C16 H16C 109.5 . .
H16B C16 H16C 109.5 . .
O13 C17 C18 109.5(8) . .
O13 C17 C16 110.4(9) . .
C18 C17 C16 115.0(9) . .
O13 C17 H17A 107.2 . .
C18 C17 H17A 107.2 . .
C16 C17 H17A 107.2 . .
C17 C18 H18A 109.5 . .
C17 C18 H18B 109.5 . .
H18A C18 H18B 109.5 . .
C17 C18 H18C 109.5 . .
H18A C18 H18C 109.5 . .
H18B C18 H18C 109.5 . .
C20 C19 H19A 109.5 . .
C20 C19 H19B 109.5 . .
H19A C19 H19B 109.5 . .
C20 C19 H19C 109.5 . .
H19A C19 H19C 109.5 . .
H19B C19 H19C 109.5 . .
C19 C20 O14 109.6(8) . .
C19 C20 C21 116.0(10) . .
O14 C20 C21 109.9(8) . .
C19 C20 H20A 107.0 . .
O14 C20 H20A 107.0 . .
C21 C20 H20A 107.0 . .
C20 C21 H21A 109.5 . .
C20 C21 H21B 109.5 . .
H21A C21 H21B 109.5 . .
C20 C21 H21C 109.5 . .
H21A C21 H21C 109.5 . .
H21B C21 H21C 109.5 . .
C23 C22 H22A 109.5 . .
C23 C22 H22B 109.5 . .
H22A C22 H22B 109.5 . .
C23 C22 H22C 109.5 . .
H22A C22 H22C 109.5 . .
H22B C22 H22C 109.5 . .
C24 C23 O15 113.6(14) . .
C24 C23 C22 118.1(13) . .
O15 C23 C22 111.3(10) . .
C24 C23 H23A 104.0 . .
O15 C23 H23A 104.0 . .
C22 C23 H23A 104.0 . .
C23 C24 H24A 109.5 . .
C23 C24 H24B 109.5 . .
H24A C24 H24B 109.5 . .
C23 C24 H24C 109.5 . .
H24A C24 H24C 109.5 . .
H24B C24 H24C 109.5 . .
C26 C25 H25A 109.5 . .
C26 C25 H25B 109.5 . .
H25A C25 H25B 109.5 . .
C26 C25 H25C 109.5 . .
H25A C25 H25C 109.5 . .
H25B C25 H25C 109.5 . .
C27 C26 C25 94(3) . .
C27 C26 H26A 124.3 . .
C25 C26 H26A 116.9 . .
C26 C27 H27A 92.8 . .
C26 C27 H27B 113.0 . .
H27A C27 H27B 109.5 . .
C26 C27 H27C 121.0 . .
H27A C27 H27C 109.5 . .
H27B C27 H27C 109.5 . .
C29 C28 H28A 109.5 . .
C29 C28 H28B 109.5 . .
H28A C28 H28B 109.5 . .
C29 C28 H28C 109.5 . .
H28A C28 H28C 109.5 . .
H28B C28 H28C 109.5 . .
C28 C29 O24 113.4(18) . .
C28 C29 C30 118(2) . .
O24 C29 C30 106.3(15) . .
C28 C29 H29A 106.2 . .
O24 C29 H29A 106.2 . .
C30 C29 H29A 106.2 . .
C29 C30 H30A 109.5 . .
C29 C30 H30B 109.5 . .
H30A C30 H30B 109.5 . .
C29 C30 H30C 109.5 . .
H30A C30 H30C 109.5 . .
H30B C30 H30C 109.5 . .
C32 C31 H31A 109.5 . .
C32 C31 H31B 109.5 . .
H31A C31 H31B 109.5 . .
C32 C31 H31C 109.5 . .
H31A C31 H31C 109.5 . .
H31B C31 H31C 109.5 . .
C33 C32 O25 108.3(11) . .
C33 C32 C31 114.3(14) . .
O25 C32 C31 107.7(10) . .
C33 C32 H32A 108.8 . .
O25 C32 H32A 108.8 . .
C31 C32 H32A 108.8 . .
C32 C33 H33A 109.5 . .
C32 C33 H33B 109.5 . .
H33A C33 H33B 109.5 . .
C32 C33 H33C 109.5 . .
H33A C33 H33C 109.5 . .
H33B C33 H33C 109.5 . .
C35 C34 H34A 109.5 . .
C35 C34 H34B 109.5 . .
H34A C34 H34B 109.5 . .
C35 C34 H34C 109.5 . .
H34A C34 H34C 109.5 . .
H34B C34 H34C 109.5 . .
C36 C35 C34 124.0(13) . .
C36 C35 O26 115.4(12) . .
C34 C35 O26 109.6(11) . .
C36 C35 H35A 101.1 . .
C34 C35 H35A 101.1 . .
O26 C35 H35A 101.1 . .
C35 C36 H36A 109.5 . .
C35 C36 H36B 109.5 . .
H36A C36 H36B 109.5 . .
C35 C36 H36C 109.5 . .
H36A C36 H36C 109.5 . .
H36B C36 H36C 109.5 . .
C38 C37 H37A 109.5 . .
C38 C37 H37B 109.5 . .
H37A C37 H37B 109.5 . .
C38 C37 H37C 109.5 . .
H37A C37 H37C 109.5 . .
H37B C37 H37C 109.5 . .
O27 C38 C39 110.1(8) . .
O27 C38 C37 108.6(9) . .
C39 C38 C37 115.1(11) . .
O27 C38 H38A 107.6 . .
C39 C38 H38A 107.6 . .
C37 C38 H38A 107.6 . .
C38 C39 H39A 109.5 . .
C38 C39 H39B 109.5 . .
H39A C39 H39B 109.5 . .
C38 C39 H39C 109.5 . .
H39A C39 H39C 109.5 . .
H39B C39 H39C 109.5 . .
C41 C40 H40A 109.5 . .
C41 C40 H40B 109.5 . .
H40A C40 H40B 109.5 . .
C41 C40 H40C 109.5 . .
H40A C40 H40C 109.5 . .
H40B C40 H40C 109.5 . .
O28 C41 C40 110.4(11) . .
O28 C41 C42 108.4(11) . .
C40 C41 C42 116.5(13) . .
O28 C41 H41A 107.0 . .
C40 C41 H41A 107.0 . .
C42 C41 H41A 107.0 . .
C41 C42 H42A 109.5 . .
C41 C42 H42B 109.5 . .
H42A C42 H42B 109.5 . .
C41 C42 H42C 109.5 . .
H42A C42 H42C 109.5 . .
H42B C42 H42C 109.5 . .
C44 C43 H43A 109.5 . .
C44 C43 H43B 109.5 . .
H43A C43 H43B 109.5 . .
C44 C43 H43C 109.5 . .
H43A C43 H43C 109.5 . .
H43B C43 H43C 109.5 . .
C45 C44 O29 110.3(17) . .
C45 C44 C43 111(2) . .
O29 C44 C43 107.0(14) . .
C45 C44 H44A 109.4 . .
O29 C44 H44A 109.4 . .
C43 C44 H44A 109.4 . .
C44 C45 H45A 109.5 . .
C44 C45 H45B 109.5 . .
H45A C45 H45B 109.5 . .
C44 C45 H45C 109.5 . .
H45A C45 H45C 109.5 . .
H45B C45 H45C 109.5 . .
C47 C46 H46A 109.5 . .
C47 C46 H46B 109.5 . .
H46A C46 H46B 109.5 . .
C47 C46 H46C 109.5 . .
H46A C46 H46C 109.5 . .
H46B C46 H46C 109.5 . .
O30 C47 C46 111.6(11) . .
O30 C47 C48 109.3(11) . .
C46 C47 C48 116.3(12) . .
O30 C47 H47A 106.3 . .
C46 C47 H47A 106.3 . .
C48 C47 H47A 106.3 . .
C47 C48 H48A 109.5 . .
C47 C48 H48B 109.5 . .
H48A C48 H48B 109.5 . .
C47 C48 H48C 109.5 . .
H48A C48 H48C 109.5 . .
H48B C48 H48C 109.5 . .
C50 C49 H49A 109.5 . .
C50 C49 H49B 109.5 . .
H49A C49 H49B 109.5 . .
C50 C49 H49C 109.5 . .
H49A C49 H49C 109.5 . .
H49B C49 H49C 109.5 . .
O31 C50 C49 108.8(11) . .
O31 C50 C51 110.5(9) . .
C49 C50 C51 115.1(11) . .
O31 C50 H50A 107.3 . .
C49 C50 H50A 107.3 . .
C51 C50 H50A 107.3 . .
C50 C51 H51A 109.5 . .
C50 C51 H51B 109.5 . .
H51A C51 H51B 109.5 . .
C50 C51 H51C 109.5 . .
H51A C51 H51C 109.5 . .
H51B C51 H51C 109.5 . .
C53 C52 H52A 109.5 . .
C53 C52 H52B 109.5 . .
H52A C52 H52B 109.5 . .
C53 C52 H52C 109.5 . .
H52A C52 H52C 109.5 . .
H52B C52 H52C 109.5 . .
C52 C53 C54 121(2) . .
C52 C53 O32 122(2) . .
C54 C53 O32 104.8(19) . .
C52 C53 H53A 101.6 . .
C54 C53 H53A 101.6 . .
O32 C53 H53A 101.6 . .
C53 C54 H54A 109.5 . .
C53 C54 H54B 109.5 . .
H54A C54 H54B 109.5 . .
C53 C54 H54C 109.5 . .
H54A C54 H54C 109.5 . .
H54B C54 H54C 109.5 . .
Ti2 O1 Ti6 103.9(2) . .
Ti2 O1 Ti1 103.3(2) . .
Ti6 O1 Ti1 103.3(2) . .
Ti5 O2 Ti3 100.4(2) . .
Ti5 O2 Ti1 136.4(3) . .
Ti3 O2 Ti1 101.9(3) . .
Ti3 O3 Ti5 99.7(2) 2_675 2_675
Ti3 O3 Ti2 134.5(3) 2_675 .
Ti5 O3 Ti2 101.6(2) 2_675 .
Ti4 O4 Ti5 100.4(2) . 2_675
Ti4 O4 Ti2 136.1(3) . .
Ti5 O4 Ti2 101.3(2) 2_675 .
Ti4 O5 Ti3 100.0(2) . .
Ti4 O5 Ti1 135.4(3) . .
Ti3 O5 Ti1 102.1(3) . .
Ti5 O6 Ti4 99.9(2) 2_675 .
Ti5 O6 Ti6 134.4(3) 2_675 2_675
Ti4 O6 Ti6 101.7(2) . 2_675
Ti3 O7 Ti4 100.1(2) . .
Ti3 O7 Ti6 135.0(3) . 2_675
Ti4 O7 Ti6 101.5(3) . 2_675
C2 O8 Ti5 160.7(11) . .
C5 O9 Ti6 171.8(9) . .
C8 O10 Ti3 162.3(8) . .
C11 O11 Ti1 154.1(8) . .
C14 O12 Ti1 130.8(7) . .
C14 O12 Ti6 127.2(7) . .
Ti1 O12 Ti6 101.4(2) . .
C17 O13 Ti1 133.7(5) . .
C17 O13 Ti2 124.1(5) . .
Ti1 O13 Ti2 101.2(2) . .
C20 O14 Ti2 131.4(6) . .
C20 O14 Ti6 126.2(6) . .
Ti2 O14 Ti6 102.3(2) . .
C23 O15 Ti2 164.3(7) . .
Ti12 O17 Ti7 99.7(3) . .
Ti12 O17 Ti8 135.4(3) . .
Ti7 O17 Ti8 101.2(3) . .
Ti8 O18 Ti11 103.7(2) . 2_566
Ti8 O18 Ti9 103.4(2) . 2_566
Ti11 O18 Ti9 104.1(3) 2_566 2_566
Ti7 O19 Ti12 100.4(3) . .
Ti7 O19 Ti11 135.2(3) . .
Ti12 O19 Ti11 100.9(3) . .
Ti10 O20 Ti12 99.8(2) . 2_566
Ti10 O20 Ti11 134.7(3) . 2_566
Ti12 O20 Ti11 101.1(3) 2_566 2_566
Ti10 O21 Ti7 100.6(3) . .
Ti10 O21 Ti8 136.1(3) . .
Ti7 O21 Ti8 101.1(2) . .
Ti12 O22 Ti10 100.3(3) 2_566 .
Ti12 O22 Ti9 135.2(3) 2_566 .
Ti10 O22 Ti9 101.0(3) . .
Ti7 O23 Ti10 99.4(3) . .
Ti7 O23 Ti9 134.7(3) . .
Ti10 O23 Ti9 101.0(3) . .
C29 O24 Ti12 172.2(10) . .
C32 O25 Ti11 169.3(7) . .
C35 O26 Ti8 127.9(8) . .
C35 O26 Ti11 130.6(8) . 2_566
Ti8 O26 Ti11 101.3(3) . 2_566
C38 O27 Ti8 133.0(6) . .
C38 O27 Ti9 126.0(6) . 2_566
Ti8 O27 Ti9 100.7(2) . 2_566
C41 O28 Ti8 153.2(8) . .
C44 O29 Ti7 164.3(9) . .
C47 O30 Ti11 126.4(6) . .
C47 O30 Ti9 131.7(6) . .
Ti11 O30 Ti9 101.9(3) . .
C50 O31 Ti9 165.7(7) . .
C53 O32 Ti10 164.2(10) . .

loop_
_geom_bond_atom_site_label_1
_geom_bond_atom_site_label_2
_geom_bond_distance
_geom_bond_site_symmetry_2
Ti1 O11 1.766(6) .
Ti1 O1 1.977(5) .
Ti1 O13 1.980(6) .
Ti1 O12 1.987(6) .
Ti1 O5 1.995(5) .
Ti1 O2 2.013(5) .
Ti1 Ti3 3.086(2) .
Ti1 Ti2 3.091(2) .
Ti1 Ti6 3.095(2) .
Ti2 O15 1.759(6) .
Ti2 O1 1.964(5) .
Ti2 O14 1.988(6) .
Ti2 O3 1.997(5) .
Ti2 O4 2.008(5) .
Ti2 O13 2.020(6) .
Ti2 Ti5 3.074(2) 2_675
Ti2 Ti6 3.099(2) .
Ti3 O10 1.741(6) .
Ti3 O7 1.899(6) .
Ti3 O3 1.903(5) 2_675
Ti3 O2 1.960(5) .
Ti3 O5 1.973(5) .
Ti3 Ti5 2.960(2) .
Ti3 Ti4 2.966(2) .
Ti4 O16 1.730(6) .
Ti4 O4 1.897(5) .
Ti4 O5 1.898(6) .
Ti4 O6 1.969(5) .
Ti4 O7 1.969(5) .
Ti4 Ti5 2.969(2) 2_675
Ti4 Ti6 3.074(2) 2_675
Ti5 O8 1.737(7) .
Ti5 O2 1.890(6) .
Ti5 O6 1.911(5) 2_675
Ti5 O4 1.968(5) 2_675
Ti5 O3 1.969(5) 2_675
Ti5 Ti4 2.969(2) 2_675
Ti5 Ti2 3.074(2) 2_675
Ti6 O9 1.755(6) .
Ti6 O1 1.971(5) .
Ti6 O14 1.989(6) .
Ti6 O6 1.995(5) 2_675
Ti6 O7 2.001(5) 2_675
Ti6 O12 2.014(6) .
Ti6 Ti4 3.074(2) 2_675
Ti7 O29 1.727(7) .
Ti7 O19 1.890(6) .
Ti7 O23 1.901(6) .
Ti7 O21 1.955(6) .
Ti7 O17 1.985(6) .
Ti7 Ti10 2.960(2) .
Ti7 Ti12 2.965(3) .
Ti7 Ti8 3.079(3) .
Ti8 O28 1.759(7) .
Ti8 O18 1.959(6) .
Ti8 O27 1.989(6) .
Ti8 O26 1.990(6) .
Ti8 O17 2.000(6) .
Ti8 O21 2.033(6) .
Ti8 Ti9 3.081(3) 2_566
Ti8 Ti11 3.082(2) 2_566
Ti9 O31 1.766(6) .
Ti9 O18 1.966(5) 2_566
Ti9 O23 1.994(6) .
Ti9 O30 1.997(6) .
Ti9 O22 2.004(6) .
Ti9 O27 2.013(6) 2_566
Ti9 Ti10 3.066(2) .
Ti9 Ti8 3.081(3) 2_566
Ti9 Ti11 3.097(2) .
Ti10 O32 1.722(7) .
Ti10 O21 1.892(6) .
Ti10 O20 1.910(6) .
Ti10 O22 1.968(6) .
Ti10 O23 1.979(6) .
Ti10 Ti12 2.972(3) 2_566
Ti11 O25 1.738(6) .
Ti11 O18 1.961(5) 2_566
Ti11 O30 1.992(6) .
Ti11 O20 1.994(6) 2_566
Ti11 O26 1.996(7) 2_566
Ti11 O19 2.007(6) .
Ti11 Ti12 3.065(2) .
Ti11 Ti8 3.082(2) 2_566
Ti12 O24 1.736(6) .
Ti12 O17 1.892(6) .
Ti12 O22 1.904(6) 2_566
Ti12 O19 1.967(6) .
Ti12 O20 1.976(6) 2_566
Ti12 Ti10 2.972(3) 2_566
Cu1 Cl2 2.180(4) .
Cu1 Cl3 2.182(4) .
Cu1 Cl1 2.301(4) 2_765
Cu1 Cl1 2.316(4) .
Cu1 Cu1 3.402(4) 2_765
Cu2 Cl5 2.182(4) .
Cu2 Cl6 2.198(4) .
Cu2 Cl4 2.301(4) .
Cu2 Cl4 2.324(4) 2_656
Cu2 Cu2 3.335(4) 2_656
Cl1 Cu1 2.301(4) 2_765
Cl4 Cu2 2.324(4) 2_656
C1 C2 1.31(3) .
C1 H1A 0.9600 .
C1 H1B 0.9600 .
C1 H1C 0.9600 .
C2 O8 1.401(17) .
C2 C3 1.460(18) .
C2 H2A 0.9800 .
C3 H3A 0.9600 .
C3 H3B 0.9600 .
C3 H3C 0.9600 .
C4 C5 1.36(2) .
C4 H4A 0.9600 .
C4 H4B 0.9600 .
C4 H4C 0.9600 .
C5 C6 1.40(2) .
C5 O9 1.417(14) .
C5 H5A 0.9800 .
C6 H6A 0.9600 .
C6 H6B 0.9600 .
C6 H6C 0.9600 .
C7 C8 1.50(2) .
C7 H7A 0.9600 .
C7 H7B 0.9600 .
C7 H7C 0.9600 .
C8 C9 1.370(19) .
C8 O10 1.410(12) .
C8 H8A 0.9800 .
C9 H9A 0.9600 .
C9 H9B 0.9600 .
C9 H9C 0.9600 .
C10 C11 1.386(17) .
C10 H10A 0.9600 .
C10 H10B 0.9600 .
C10 H10C 0.9600 .
C11 O11 1.416(13) .
C11 C12 1.493(19) .
C11 H11A 0.9800 .
C12 H12A 0.9600 .
C12 H12B 0.9600 .
C12 H12C 0.9600 .
C13 C14 1.319(16) .
C13 H13A 0.9600 .
C13 H13B 0.9600 .
C13 H13C 0.9600 .
C14 C15 1.427(17) .
C14 O12 1.451(11) .
C14 H14A 0.9800 .
C15 H15A 0.9600 .
C15 H15B 0.9600 .
C15 H15C 0.9600 .
C16 C17 1.511(14) .
C16 H16A 0.9600 .
C16 H16B 0.9600 .
C16 H16C 0.9600 .
C17 O13 1.467(10) .
C17 C18 1.500(14) .
C17 H17A 0.9800 .
C18 H18A 0.9600 .
C18 H18B 0.9600 .
C18 H18C 0.9600 .
C19 C20 1.468(14) .
C19 H19A 0.9600 .
C19 H19B 0.9600 .
C19 H19C 0.9600 .
C20 O14 1.481(9) .
C20 C21 1.500(13) .
C20 H20A 0.9800 .
C21 H21A 0.9600 .
C21 H21B 0.9600 .
C21 H21C 0.9600 .
C22 C23 1.494(17) .
C22 H22A 0.9600 .
C22 H22B 0.9600 .
C22 H22C 0.9600 .
C23 C24 1.420(18) .
C23 O15 1.439(13) .
C23 H23A 0.9800 .
C24 H24A 0.9600 .
C24 H24B 0.9600 .
C24 H24C 0.9600 .
C25 C26 1.50(2) .
C25 H25A 0.9600 .
C25 H25B 0.9600 .
C25 H25C 0.9600 .
C26 C27 1.472(15) .
C26 H26A 0.9800 .
C27 H27A 0.9600 .
C27 H27B 0.9600 .
C27 H27C 0.9600 .
C28 C29 1.34(2) .
C28 H28A 0.9600 .
C28 H28B 0.9600 .
C28 H28C 0.9600 .
C29 O24 1.411(15) .
C29 C30 1.48(2) .
C29 H29A 0.9800 .
C30 H30A 0.9600 .
C30 H30B 0.9600 .
C30 H30C 0.9600 .
C31 C32 1.482(17) .
C31 H31A 0.9600 .
C31 H31B 0.9600 .
C31 H31C 0.9600 .
C32 C33 1.402(18) .
C32 O25 1.447(11) .
C32 H32A 0.9800 .
C33 H33A 0.9600 .
C33 H33B 0.9600 .
C33 H33C 0.9600 .
C34 C35 1.427(17) .
C34 H34A 0.9600 .
C34 H34B 0.9600 .
C34 H34C 0.9600 .
C35 C36 1.416(18) .
C35 O26 1.456(12) .
C35 H35A 0.9800 .
C36 H36A 0.9600 .
C36 H36B 0.9600 .
C36 H36C 0.9600 .
C37 C38 1.511(15) .
C37 H37A 0.9600 .
C37 H37B 0.9600 .
C37 H37C 0.9600 .
C38 O27 1.480(10) .
C38 C39 1.501(14) .
C38 H38A 0.9800 .
C39 H39A 0.9600 .
C39 H39B 0.9600 .
C39 H39C 0.9600 .
C40 C41 1.476(17) .
C40 H40A 0.9600 .
C40 H40B 0.9600 .
C40 H40C 0.9600 .
C41 O28 1.444(14) .
C41 C42 1.495(18) .
C41 H41A 0.9800 .
C42 H42A 0.9600 .
C42 H42B 0.9600 .
C42 H42C 0.9600 .
C43 C44 1.48(2) .
C43 H43A 0.9600 .
C43 H43B 0.9600 .
C43 H43C 0.9600 .
C44 C45 1.35(2) .
C44 O29 1.375(13) .
C44 H44A 0.9800 .
C45 H45A 0.9600 .
C45 H45B 0.9600 .
C45 H45C 0.9600 .
C46 C47 1.501(17) .
C46 H46A 0.9600 .
C46 H46B 0.9600 .
C46 H46C 0.9600 .
C47 O30 1.458(12) .
C47 C48 1.504(18) .
C47 H47A 0.9800 .
C48 H48A 0.9600 .
C48 H48B 0.9600 .
C48 H48C 0.9600 .
C49 C50 1.425(16) .
C49 H49A 0.9600 .
C49 H49B 0.9600 .
C49 H49C 0.9600 .
C50 O31 1.415(11) .
C50 C51 1.496(15) .
C50 H50A 0.9800 .
C51 H51A 0.9600 .
C51 H51B 0.9600 .
C51 H51C 0.9600 .
C52 C53 1.27(2) .
C52 H52A 0.9600 .
C52 H52B 0.9600 .
C52 H52C 0.9600 .
C53 C54 1.40(3) .
C53 O32 1.457(16) .
C53 H53A 0.9800 .
C54 H54A 0.9600 .
C54 H54B 0.9600 .
C54 H54C 0.9600 .
O3 Ti3 1.903(5) 2_675
O3 Ti5 1.969(5) 2_675
O4 Ti5 1.968(5) 2_675
O6 Ti5 1.911(5) 2_675
O6 Ti6 1.995(5) 2_675
O7 Ti6 2.001(5) 2_675
O18 Ti11 1.961(5) 2_566
O18 Ti9 1.966(5) 2_566
O20 Ti12 1.976(6) 2_566
O20 Ti11 1.994(6) 2_566
O22 Ti12 1.904(6) 2_566
O26 Ti11 1.996(7) 2_566
O27 Ti9 2.013(6) 2_566
